data_4330944
loop_
_publ_author_name
'Margarita A. Gonzalez'
'Samantha J. Carrington'
'Nicole L. Fry'
'Jose L. Martinez'
'Pradip K. Mascharak'

_publ_contact_author_address
;
Department of Chemistry and Biochemistry,
University of California, Santa Cruz,
1156 High Street,
Santa Cruz, CA 95064
USA
;
_publ_contact_author_email pradip@ucsc.edu
_publ_contact_author_fax '+1 831 459 2935'
_publ_contact_author_name 'Pradip Mascharak'
_publ_contact_author_phone '+1 831 459 4251'
_publ_section_title
;
 Syntheses, Structures, and Properties of New Manganese Carbonyls as
 Photoactive CO-Releasing Molecules: Design Strategies That Lead to CO
 Photolability in the Visible Region
;
_journal_name_full 'Inorganic Chemistry'
_journal_page_first 11930
_journal_page_last 11940
_journal_paper_doi 10.1021/ic3018216
_journal_volume 51
_journal_year 2012
_chemical_formula_moiety 'C16 H12 Br Mn N2 O3 S'
_chemical_formula_sum 'C16 H12 Br Mn N2 O3 S'
_chemical_formula_weight 447.19
_chemical_name_systematic
; 
 ? 
;
_space_group_IT_number 2
_symmetry_cell_setting triclinic
_symmetry_space_group_name_Hall '-P 1'
_symmetry_space_group_name_H-M 'P -1'
_atom_sites_solution_hydrogens geom
_atom_sites_solution_primary direct
_atom_sites_solution_secondary difmap
_audit_creation_method SHELXL-97
_cell_angle_alpha 93.7460(10)
_cell_angle_beta 95.5470(10)
_cell_angle_gamma 106.1690(10)
_cell_formula_units_Z 2
_cell_length_a 7.7145(6)
_cell_length_b 8.9929(6)
_cell_length_c 13.6094(10)
_cell_measurement_reflns_used 2653
_cell_measurement_temperature 296(2)
_cell_measurement_theta_max 50.436
_cell_measurement_theta_min 4.738
_cell_volume 898.36(11)
_computing_cell_refinement 'Bruker SAINT v7.34'
_computing_data_collection 'Bruker APEX-II v2.1-4'
_computing_data_reduction 'Bruker SAINT v7.34'
_computing_structure_refinement 'SHELXL-97 (Sheldrick, 1997)'
_computing_structure_solution 'SHELXS-97 (Sheldrick, 1990)'
_diffrn_ambient_temperature 296(2)
_diffrn_detector_area_resol_mean 83.33
_diffrn_measured_fraction_theta_full 0.983
_diffrn_measured_fraction_theta_max 0.983
_diffrn_measurement_device_type 'Bruker APEX-II'
_diffrn_measurement_method \w/2\q-scans
_diffrn_radiation_monochromator graphite
_diffrn_radiation_source 'fine-focus sealed tube'
_diffrn_radiation_type MoK\a
_diffrn_radiation_wavelength 0.71073
_diffrn_reflns_av_R_equivalents 0.0268
_diffrn_reflns_av_sigmaI/netI 0.0408
_diffrn_reflns_limit_h_max 10
_diffrn_reflns_limit_h_min -10
_diffrn_reflns_limit_k_max 11
_diffrn_reflns_limit_k_min -11
_diffrn_reflns_limit_l_max 17
_diffrn_reflns_limit_l_min -17
_diffrn_reflns_number 9509
_diffrn_reflns_theta_full 27.48
_diffrn_reflns_theta_max 27.48
_diffrn_reflns_theta_min 2.37
_exptl_absorpt_coefficient_mu 3.090
_exptl_absorpt_correction_T_max 0.7459
_exptl_absorpt_correction_T_min 0.6349
_exptl_absorpt_correction_type empirical
_exptl_absorpt_process_details SADABS
_exptl_crystal_colour red
_exptl_crystal_density_diffrn 1.653
_exptl_crystal_description blade
_exptl_crystal_F_000 444
_exptl_crystal_size_max 0.205
_exptl_crystal_size_mid 0.145
_exptl_crystal_size_min 0.045
_refine_diff_density_max 0.383
_refine_diff_density_min -0.365
_refine_diff_density_rms 0.061
_refine_ls_extinction_method none
_refine_ls_goodness_of_fit_ref 1.018
_refine_ls_hydrogen_treatment constr
_refine_ls_matrix_type full
_refine_ls_number_parameters 217
_refine_ls_number_reflns 4044
_refine_ls_number_restraints 0
_refine_ls_restrained_S_all 1.018
_refine_ls_R_factor_all 0.0670
_refine_ls_R_factor_gt 0.0353
_refine_ls_shift/su_max 0.001
_refine_ls_shift/su_mean 0.000
_refine_ls_structure_factor_coef Fsqd
_refine_ls_weighting_details 'calc w=1/[\s^2^(Fo^2^)+(0.0246P)^2^+0.3220P] where P=(Fo^2^+2Fc^2^)/3'
_refine_ls_weighting_scheme calc
_refine_ls_wR_factor_gt 0.0644
_refine_ls_wR_factor_ref 0.0731
_reflns_number_gt 2715
_reflns_number_total 4044
_reflns_threshold_expression >2sigma(I)
_cod_data_source_file ic3018216_si_003_1.cif
_cod_data_source_block xsc1208
_cod_database_code 4330944

loop_
_symmetry_equiv_pos_as_xyz
'x, y, z'
'-x, -y, -z'

loop_
_atom_site_label
_atom_site_type_symbol
_atom_site_fract_x
_atom_site_fract_y
_atom_site_fract_z
_atom_site_U_iso_or_equiv
_atom_site_adp_type
_atom_site_occupancy
_atom_site_symmetry_multiplicity
_atom_site_calc_flag
_atom_site_refinement_flags
Br1 Br 0.25895(4) 0.62691(4) 0.85917(3) 0.06005(12) Uani 1 1 d .
Mn1 Mn 0.54971(6) 0.67773(4) 0.77839(3) 0.04177(13) Uani 1 1 d .
S1 S 0.83016(11) 1.14346(10) 0.69097(7) 0.0597(2) Uani 1 1 d .
N2 N 0.5502(3) 0.9057(2) 0.77830(17) 0.0378(5) Uani 1 1 d .
O3 O 0.8703(3) 0.7152(3) 0.6731(2) 0.0806(8) Uani 1 1 d .
N1 N 0.6883(3) 0.7701(3) 0.91524(17) 0.0442(6) Uani 1 1 d .
C10 C 0.4791(4) 0.9798(3) 0.6996(2) 0.0381(6) Uani 1 1 d .
C11 C 0.2938(4) 0.9323(3) 0.6704(2) 0.0491(7) Uani 1 1 d .
H11A H 0.2192 0.8509 0.6990 0.059 Uiso 1 1 calc R
C15 C 0.5948(4) 1.0970(3) 0.6543(2) 0.0395(6) Uani 1 1 d .
C5 C 0.6948(4) 0.9201(3) 0.9394(2) 0.0401(7) Uani 1 1 d .
C4 C 0.6172(4) 0.9900(3) 0.8604(2) 0.0411(7) Uani 1 1 d .
H4A H 0.6159 1.0931 0.8687 0.049 Uiso 1 1 calc R
O1 O 0.3305(3) 0.5589(3) 0.58495(18) 0.0755(7) Uani 1 1 d .
C2 C 0.5475(4) 0.4808(4) 0.7988(2) 0.0537(8) Uani 1 1 d .
C1 C 0.4135(4) 0.6083(3) 0.6605(2) 0.0500(8) Uani 1 1 d .
O2 O 0.5481(4) 0.3567(3) 0.81367(19) 0.0822(8) Uani 1 1 d .
C9 C 0.7627(4) 0.6994(3) 0.9837(2) 0.0580(9) Uani 1 1 d .
H9A H 0.7600 0.5964 0.9685 0.070 Uiso 1 1 calc R
C6 C 0.7719(4) 0.9985(4) 1.0308(2) 0.0489(7) Uani 1 1 d .
H6A H 0.7726 1.1011 1.0455 0.059 Uiso 1 1 calc R
C14 C 0.5165(4) 1.1682(3) 0.5820(2) 0.0509(8) Uani 1 1 d .
H14A H 0.5904 1.2472 0.5512 0.061 Uiso 1 1 calc R
C7 C 0.8474(4) 0.9225(4) 1.0997(2) 0.0563(8) Uani 1 1 d .
H7A H 0.9005 0.9729 1.1617 0.068 Uiso 1 1 calc R
C3 C 0.7483(4) 0.7044(3) 0.7170(2) 0.0524(8) Uani 1 1 d .
C13 C 0.3316(4) 1.1242(4) 0.5551(2) 0.0577(9) Uani 1 1 d .
H13A H 0.2818 1.1747 0.5073 0.069 Uiso 1 1 calc R
C8 C 0.8434(4) 0.7719(4) 1.0758(2) 0.0627(9) Uani 1 1 d .
H8A H 0.8947 0.7186 1.1212 0.075 Uiso 1 1 calc R
C16 C 0.9258(5) 1.3059(4) 0.6250(3) 0.0835(12) Uani 1 1 d .
H16C H 1.0555 1.3386 0.6411 0.125 Uiso 1 1 calc R
H16B H 0.8775 1.3899 0.6434 0.125 Uiso 1 1 calc R
H16A H 0.8957 1.2766 0.5550 0.125 Uiso 1 1 calc R
C12 C 0.2197(4) 1.0057(4) 0.5986(2) 0.0582(9) Uani 1 1 d .
H12A H 0.0949 0.9755 0.5796 0.070 Uiso 1 1 calc R

loop_
_atom_site_aniso_label
_atom_site_aniso_U_11
_atom_site_aniso_U_22
_atom_site_aniso_U_33
_atom_site_aniso_U_23
_atom_site_aniso_U_13
_atom_site_aniso_U_12
Br1 0.0662(2) 0.04015(18) 0.0741(3) 0.01668(16) 0.02258(18) 0.00846(15)
Mn1 0.0490(3) 0.0297(2) 0.0445(3) 0.00893(19) 0.0021(2) 0.00767(19)
S1 0.0424(4) 0.0628(5) 0.0677(6) 0.0254(4) 0.0022(4) 0.0022(4)
N2 0.0362(12) 0.0331(12) 0.0443(14) 0.0127(11) 0.0046(11) 0.0084(10)
O3 0.0597(16) 0.0831(18) 0.104(2) 0.0210(15) 0.0240(15) 0.0208(13)
N1 0.0522(15) 0.0322(13) 0.0464(15) 0.0124(11) 0.0006(12) 0.0090(11)
C10 0.0411(16) 0.0330(14) 0.0408(16) 0.0088(12) 0.0007(13) 0.0116(12)
C11 0.0430(17) 0.0471(18) 0.056(2) 0.0111(15) 0.0044(15) 0.0105(14)
C15 0.0444(16) 0.0327(15) 0.0408(16) 0.0077(12) 0.0036(13) 0.0099(12)
C5 0.0402(16) 0.0359(15) 0.0439(17) 0.0096(13) 0.0052(13) 0.0089(12)
C4 0.0427(16) 0.0325(15) 0.0502(18) 0.0096(13) 0.0087(14) 0.0116(12)
O1 0.0866(18) 0.0625(15) 0.0553(15) 0.0071(12) -0.0134(14) -0.0078(13)
C2 0.072(2) 0.0399(18) 0.0482(19) 0.0046(14) 0.0057(16) 0.0149(16)
C1 0.0545(19) 0.0341(16) 0.056(2) 0.0116(14) 0.0054(16) 0.0018(14)
O2 0.130(2) 0.0394(14) 0.0853(18) 0.0139(12) 0.0162(16) 0.0337(14)
C9 0.075(2) 0.0352(17) 0.058(2) 0.0139(15) -0.0092(18) 0.0102(16)
C6 0.0544(19) 0.0449(17) 0.0463(19) 0.0056(14) 0.0099(15) 0.0108(15)
C14 0.060(2) 0.0448(18) 0.0488(19) 0.0184(14) 0.0062(16) 0.0139(15)
C7 0.060(2) 0.060(2) 0.0420(19) 0.0075(16) 0.0007(16) 0.0063(16)
C3 0.052(2) 0.0395(17) 0.064(2) 0.0098(15) 0.0000(17) 0.0110(15)
C13 0.065(2) 0.063(2) 0.052(2) 0.0154(16) -0.0047(17) 0.0320(18)
C8 0.074(2) 0.056(2) 0.051(2) 0.0215(17) -0.0110(18) 0.0114(18)
C16 0.065(2) 0.066(2) 0.107(3) 0.032(2) 0.015(2) -0.0087(19)
C12 0.0465(18) 0.071(2) 0.059(2) 0.0076(18) -0.0048(16) 0.0225(17)

loop_
_atom_type_symbol
_atom_type_description
_atom_type_scat_dispersion_real
_atom_type_scat_dispersion_imag
_atom_type_scat_source
C C 0.0033 0.0016 'International Tables Vol C Tables 4.2.6.8 and 6.1.1.4'
H H 0.0000 0.0000 'International Tables Vol C Tables 4.2.6.8 and 6.1.1.4'
N N 0.0061 0.0033 'International Tables Vol C Tables 4.2.6.8 and 6.1.1.4'
O O 0.0106 0.0060 'International Tables Vol C Tables 4.2.6.8 and 6.1.1.4'
S S 0.1246 0.1234 'International Tables Vol C Tables 4.2.6.8 and 6.1.1.4'
Mn Mn 0.3368 0.7283 'International Tables Vol C Tables 4.2.6.8 and 6.1.1.4'
Br Br -0.2901 2.4595 'International Tables Vol C Tables 4.2.6.8 and 6.1.1.4'

loop_
_geom_angle_atom_site_label_1
_geom_angle_atom_site_label_2
_geom_angle_atom_site_label_3
_geom_angle
C3 Mn1 C1 88.92(14)
C3 Mn1 C2 91.25(14)
C1 Mn1 C2 89.87(14)
C3 Mn1 N2 94.14(11)
C1 Mn1 N2 97.25(11)
C2 Mn1 N2 171.15(12)
C3 Mn1 N1 94.98(12)
C1 Mn1 N1 174.35(12)
C2 Mn1 N1 94.12(12)
N2 Mn1 N1 78.43(9)
C3 Mn1 Br1 176.91(10)
C1 Mn1 Br1 88.55(10)
C2 Mn1 Br1 86.97(10)
N2 Mn1 Br1 87.94(6)
N1 Mn1 Br1 87.67(7)
C15 S1 C16 104.31(16)
C4 N2 C10 116.9(2)
C4 N2 Mn1 114.93(18)
C10 N2 Mn1 128.11(17)
C9 N1 C5 117.0(2)
C9 N1 Mn1 128.4(2)
C5 N1 Mn1 114.43(18)
C11 C10 C15 121.0(3)
C11 C10 N2 118.3(2)
C15 C10 N2 120.7(2)
C12 C11 C10 119.9(3)
C14 C15 C10 117.7(3)
C14 C15 S1 124.0(2)
C10 C15 S1 118.2(2)
N1 C5 C6 122.6(3)
N1 C5 C4 113.7(2)
C6 C5 C4 123.7(3)
N2 C4 C5 118.1(2)
O2 C2 Mn1 178.6(3)
O1 C1 Mn1 176.9(3)
N1 C9 C8 123.1(3)
C7 C6 C5 119.0(3)
C13 C14 C15 121.2(3)
C8 C7 C6 118.9(3)
O3 C3 Mn1 176.0(3)
C14 C13 C12 120.4(3)
C7 C8 C9 119.4(3)
C13 C12 C11 119.7(3)

loop_
_geom_bond_atom_site_label_1
_geom_bond_atom_site_label_2
_geom_bond_distance
Br1 Mn1 2.5338(5)
Mn1 C3 1.781(4)
Mn1 C1 1.802(3)
Mn1 C2 1.806(3)
Mn1 N2 2.049(2)
Mn1 N1 2.054(2)
S1 C15 1.759(3)
S1 C16 1.784(3)
N2 C4 1.285(3)
N2 C10 1.440(3)
O3 C3 1.148(4)
N1 C9 1.334(4)
N1 C5 1.353(3)
C10 C11 1.383(4)
C10 C15 1.398(4)
C11 C12 1.380(4)
C15 C14 1.388(4)
C5 C6 1.381(4)
C5 C4 1.444(4)
O1 C1 1.148(3)
C2 O2 1.148(3)
C9 C8 1.379(4)
C6 C7 1.373(4)
C14 C13 1.375(4)
C7 C8 1.363(4)
C13 C12 1.378(4)

loop_
_geom_torsion_atom_site_label_1
_geom_torsion_atom_site_label_2
_geom_torsion_atom_site_label_3
_geom_torsion_atom_site_label_4
_geom_torsion
C3 Mn1 N2 C4 -99.6(2)
C1 Mn1 N2 C4 170.9(2)
C2 Mn1 N2 C4 27.7(8)
N1 Mn1 N2 C4 -5.40(18)
Br1 Mn1 N2 C4 82.64(18)
C3 Mn1 N2 C10 82.9(2)
C1 Mn1 N2 C10 -6.5(2)
C2 Mn1 N2 C10 -149.8(7)
N1 Mn1 N2 C10 177.1(2)
Br1 Mn1 N2 C10 -94.8(2)
C3 Mn1 N1 C9 -84.8(3)
C1 Mn1 N1 C9 141.7(10)
C2 Mn1 N1 C9 6.9(3)
N2 Mn1 N1 C9 -178.0(3)
Br1 Mn1 N1 C9 93.6(3)
C3 Mn1 N1 C5 99.0(2)
C1 Mn1 N1 C5 -34.6(12)
C2 Mn1 N1 C5 -169.4(2)
N2 Mn1 N1 C5 5.79(18)
Br1 Mn1 N1 C5 -82.59(19)
C4 N2 C10 C11 -112.7(3)
Mn1 N2 C10 C11 64.7(3)
C4 N2 C10 C15 67.1(3)
Mn1 N2 C10 C15 -115.5(2)
C15 C10 C11 C12 -3.0(4)
N2 C10 C11 C12 176.8(3)
C11 C10 C15 C14 2.6(4)
N2 C10 C15 C14 -177.2(3)
C11 C10 C15 S1 -176.6(2)
N2 C10 C15 S1 3.6(3)
C16 S1 C15 C14 5.6(3)
C16 S1 C15 C10 -175.2(2)
C9 N1 C5 C6 -0.9(4)
Mn1 N1 C5 C6 175.8(2)
C9 N1 C5 C4 178.0(2)
Mn1 N1 C5 C4 -5.4(3)
C10 N2 C4 C5 -178.0(2)
Mn1 N2 C4 C5 4.2(3)
N1 C5 C4 N2 0.8(4)
C6 C5 C4 N2 179.6(2)
C3 Mn1 C2 O2 94(13)
C1 Mn1 C2 O2 -177(100)
N2 Mn1 C2 O2 -33(14)
N1 Mn1 C2 O2 -1(13)
Br1 Mn1 C2 O2 -88(13)
C3 Mn1 C1 O1 58(5)
C2 Mn1 C1 O1 -33(5)
N2 Mn1 C1 O1 153(5)
N1 Mn1 C1 O1 -168(4)
Br1 Mn1 C1 O1 -120(5)
C5 N1 C9 C8 0.2(5)
Mn1 N1 C9 C8 -176.0(2)
N1 C5 C6 C7 1.0(4)
C4 C5 C6 C7 -177.8(3)
C10 C15 C14 C13 -0.6(4)
S1 C15 C14 C13 178.6(2)
C5 C6 C7 C8 -0.2(5)
C1 Mn1 C3 O3 -24(4)
C2 Mn1 C3 O3 66(4)
N2 Mn1 C3 O3 -121(4)
N1 Mn1 C3 O3 160(4)
Br1 Mn1 C3 O3 11(6)
C15 C14 C13 C12 -1.1(5)
C6 C7 C8 C9 -0.5(5)
N1 C9 C8 C7 0.6(5)
C14 C13 C12 C11 0.8(5)
C10 C11 C12 C13 1.3(5)
